data_4505433
loop_
_publ_author_name
'Yang, Xiandong'
'Ranford, John D.'
'Vittal, Jagadese J.'

_publ_section_title
;
 Isomerism in 1D Coordination Polymers of Cu(II) Complexes
 ofN-(2-Hydroxybenzyl)-l-valine:&#x2009; Influence of Solvent and
 Coordination Sphere on the Conformation
;
_journal_issue 4
_journal_name_full 'Crystal Growth &amp; Design'
_journal_page_first 781
_journal_paper_doi 10.1021/cg0499717
_journal_volume 4
_journal_year 2004
_chemical_formula_sum 'C24 H36 Cu2 N2 O9'
_chemical_formula_weight 623.63
_chemical_name_systematic
; 
 ? 
;
_space_group_IT_number 4
_symmetry_cell_setting monoclinic
_symmetry_space_group_name_Hall 'P 2yb'
_symmetry_space_group_name_H-M 'P 1 21 1'
_atom_sites_solution_hydrogens geom
_atom_sites_solution_primary direct
_atom_sites_solution_secondary difmap
_audit_creation_method SHELXL-97
_cell_angle_alpha 90.00
_cell_angle_beta 91.9690(10)
_cell_angle_gamma 90.00
_cell_formula_units_Z 2
_cell_length_a 11.0032(4)
_cell_length_b 7.6246(3)
_cell_length_c 16.1711(4)
_cell_measurement_reflns_used 3734
_cell_measurement_temperature 293(2)
_cell_measurement_theta_max 25.0
_cell_measurement_theta_min 2.06
_cell_volume 1355.87(8)
_computing_cell_refinement 'Bruker AXS, SAINT'
_computing_data_collection 'Bruker AXS, SMART'
_computing_data_reduction 'Bruker AXS, SAINT'
_computing_molecular_graphics 'Bruker AXS, SHELXTL'
_computing_publication_material 'Bruker AXS, SHELXTL'
_computing_structure_refinement 'SHELXL-97 (Sheldrick, 1997)'
_computing_structure_solution 'SHELXS-97 (Sheldrick, 1990)'
_diffrn_ambient_temperature 293(2)
_diffrn_measured_fraction_theta_full 0.987
_diffrn_measured_fraction_theta_max 0.987
_diffrn_measurement_device_type 'Bruker AXS APEX Diffractometer'
_diffrn_measurement_method \w-scans
_diffrn_radiation_monochromator graphite
_diffrn_radiation_source 'fine-focus sealed tube'
_diffrn_radiation_type MoK\a
_diffrn_radiation_wavelength 0.71073
_diffrn_reflns_av_R_equivalents 0.0304
_diffrn_reflns_av_sigmaI/netI 0.0680
_diffrn_reflns_limit_h_max 13
_diffrn_reflns_limit_h_min -13
_diffrn_reflns_limit_k_max 8
_diffrn_reflns_limit_k_min -9
_diffrn_reflns_limit_l_max 12
_diffrn_reflns_limit_l_min -19
_diffrn_reflns_number 6992
_diffrn_reflns_theta_full 25.00
_diffrn_reflns_theta_max 25.00
_diffrn_reflns_theta_min 1.85
_exptl_absorpt_coefficient_mu 1.621
_exptl_absorpt_correction_T_max 0.9280
_exptl_absorpt_correction_T_min 0.7468
_exptl_absorpt_correction_type empirical
_exptl_absorpt_process_details 'SADABS (Sheldrick, 1996)'
_exptl_crystal_colour green
_exptl_crystal_density_diffrn 1.528
_exptl_crystal_density_method 'not measured'
_exptl_crystal_description 'reactangular plate'
_exptl_crystal_F_000 648
_exptl_crystal_size_max 0.4
_exptl_crystal_size_mid 0.08
_exptl_crystal_size_min 0.03
_refine_diff_density_max 0.278
_refine_diff_density_min -0.262
_refine_diff_density_rms 0.059
_refine_ls_abs_structure_details 'Flack H D (1983), Acta Cryst. A39, 876-881'
_refine_ls_abs_structure_Flack 0.068(14)
_refine_ls_extinction_method none
_refine_ls_goodness_of_fit_ref 1.017
_refine_ls_hydrogen_treatment mixed
_refine_ls_matrix_type full
_refine_ls_number_parameters 352
_refine_ls_number_reflns 4317
_refine_ls_number_restraints 10
_refine_ls_restrained_S_all 1.016
_refine_ls_R_factor_all 0.0548
_refine_ls_R_factor_gt 0.0400
_refine_ls_shift/su_max 0.000
_refine_ls_shift/su_mean 0.000
_refine_ls_structure_factor_coef Fsqd
_refine_ls_weighting_details 'calc w=1/[\s^2^(Fo^2^)+(0.0200P)^2^+0.0000P] where P=(Fo^2^+2Fc^2^)/3'
_refine_ls_weighting_scheme calc
_refine_ls_wR_factor_gt 0.0690
_refine_ls_wR_factor_ref 0.0741
_reflns_number_gt 3607
_reflns_number_total 4317
_reflns_threshold_expression >2sigma(I)
_cod_data_source_file cg0499717si20040115_013902.cif
_cod_data_source_block 2
_cod_original_sg_symbol_H-M P2(1)
_cod_database_code 4505433

loop_
_symmetry_equiv_pos_as_xyz
'x, y, z'
'-x, y+1/2, -z'

loop_
_atom_site_label
_atom_site_type_symbol
_atom_site_fract_x
_atom_site_fract_y
_atom_site_fract_z
_atom_site_U_iso_or_equiv
_atom_site_adp_type
_atom_site_occupancy
_atom_site_symmetry_multiplicity
_atom_site_calc_flag
_atom_site_refinement_flags
Cu1 Cu 0.23773(5) 0.54273(7) 0.22649(4) 0.03630(16) Uani 1 1 d .
O1 O 0.2826(3) 0.3578(4) 0.3076(2) 0.0347(8) Uani 1 1 d .
O2 O 0.1749(3) 0.7540(4) 0.1729(2) 0.0493(10) Uani 1 1 d .
O3 O 0.2065(3) 1.0392(5) 0.1596(2) 0.0574(10) Uani 1 1 d .
N1 N 0.3883(3) 0.6828(5) 0.2476(2) 0.0337(10) Uani 1 1 d .
H1 H 0.4493 0.6325 0.2194 0.040 Uiso 1 1 calc R
C1 C 0.3907(4) 0.3457(7) 0.3505(3) 0.0309(11) Uani 1 1 d .
C2 C 0.4289(4) 0.1865(7) 0.3843(3) 0.0385(12) Uani 1 1 d .
H2 H 0.3793 0.0882 0.3784 0.046 Uiso 1 1 calc R
C3 C 0.5410(4) 0.1727(8) 0.4272(3) 0.0475(15) Uani 1 1 d .
H3 H 0.5663 0.0650 0.4487 0.057 Uiso 1 1 calc R
C4 C 0.6139(4) 0.3177(8) 0.4377(3) 0.0493(15) Uani 1 1 d .
H4 H 0.6885 0.3089 0.4663 0.059 Uiso 1 1 calc R
C5 C 0.5756(4) 0.4749(7) 0.4059(3) 0.0427(13) Uani 1 1 d .
H5 H 0.6258 0.5723 0.4125 0.051 Uiso 1 1 calc R
C6 C 0.4624(4) 0.4942(6) 0.3633(3) 0.0373(12) Uani 1 1 d .
C7 C 0.4216(5) 0.6744(7) 0.3378(3) 0.0450(15) Uani 1 1 d .
H7C H 0.3518 0.7077 0.3693 0.054 Uiso 1 1 calc R
H7D H 0.4863 0.7575 0.3503 0.054 Uiso 1 1 calc R
C8 C 0.3708(4) 0.8664(6) 0.2162(3) 0.0403(12) Uani 1 1 d .
H8 H 0.3789 0.9447 0.2642 0.048 Uiso 1 1 calc R
C9 C 0.2414(5) 0.8883(7) 0.1800(3) 0.0445(13) Uani 1 1 d .
C10 C 0.4701(4) 0.9204(8) 0.1554(3) 0.0537(16) Uani 1 1 d .
H10 H 0.4531 1.0415 0.1384 0.064 Uiso 1 1 calc R
C11 C 0.5968(4) 0.9190(9) 0.1987(4) 0.078(2) Uani 1 1 d .
H11A H 0.5956 0.9907 0.2475 0.117 Uiso 1 1 calc R
H11B H 0.6555 0.9646 0.1618 0.117 Uiso 1 1 calc R
H11C H 0.6182 0.8010 0.2139 0.117 Uiso 1 1 calc R
C12 C 0.4657(6) 0.8094(9) 0.0780(4) 0.078(2) Uani 1 1 d .
H12A H 0.3854 0.8135 0.0530 0.117 Uiso 1 1 calc R
H12B H 0.4860 0.6904 0.0921 0.117 Uiso 1 1 calc R
H12C H 0.5230 0.8539 0.0398 0.117 Uiso 1 1 calc R
Cu2 Cu 0.13426(5) 0.21263(7) 0.30003(4) 0.03535(16) Uani 1 1 d .
O4 O 0.0875(3) 0.4084(4) 0.2295(2) 0.0381(8) Uani 1 1 d .
O5 O 0.1769(3) 0.0101(4) 0.3638(2) 0.0401(9) Uani 1 1 d .
O6 O 0.1047(3) -0.1685(6) 0.4580(3) 0.0692(13) Uani 1 1 d .
N2 N -0.0345(3) 0.1315(5) 0.3132(2) 0.0311(9) Uani 1 1 d .
H2 H -0.0540 0.0564 0.2711 0.037 Uiso 1 1 calc R
C13 C -0.0232(4) 0.4228(6) 0.1886(3) 0.0335(12) Uani 1 1 d .
C14 C -0.0290(4) 0.4969(7) 0.1092(3) 0.0467(14) Uani 1 1 d .
H14 H 0.0416 0.5304 0.0834 0.056 Uiso 1 1 calc R
C15 C -0.1426(5) 0.5195(8) 0.0694(3) 0.0579(16) Uani 1 1 d .
H15 H -0.1480 0.5705 0.0172 0.070 Uiso 1 1 calc R
C16 C -0.2472(5) 0.4666(8) 0.1073(4) 0.0566(17) Uani 1 1 d .
H16 H -0.3229 0.4839 0.0812 0.068 Uiso 1 1 calc R
C17 C -0.2388(4) 0.3888(7) 0.1833(4) 0.0481(14) Uani 1 1 d .
H17 H -0.3095 0.3506 0.2076 0.058 Uiso 1 1 calc R
C18 C -0.1275(4) 0.3650(6) 0.2257(3) 0.0333(11) Uani 1 1 d .
C19 C -0.1218(4) 0.2814(6) 0.3091(3) 0.0389(13) Uani 1 1 d .
H19A H -0.2022 0.2398 0.3223 0.047 Uiso 1 1 calc R
H19B H -0.0973 0.3684 0.3501 0.047 Uiso 1 1 calc R
C20 C -0.0361(4) 0.0319(7) 0.3924(3) 0.0330(10) Uani 1 1 d .
H20 H -0.0452 0.1189 0.4364 0.040 Uiso 1 1 calc R
C21 C 0.0911(4) -0.0519(7) 0.4069(3) 0.0395(13) Uani 1 1 d .
C22 C -0.1437(4) -0.0940(6) 0.3979(3) 0.0363(12) Uani 1 1 d .
H22 H -0.2142 -0.0333 0.3726 0.044 Uiso 1 1 calc R
C23 C -0.1750(4) -0.1306(8) 0.4870(3) 0.0573(16) Uani 1 1 d .
H23A H -0.2432 -0.2091 0.4880 0.086 Uiso 1 1 calc R
H23B H -0.1953 -0.0226 0.5137 0.086 Uiso 1 1 calc R
H23C H -0.1063 -0.1833 0.5156 0.086 Uiso 1 1 calc R
C24 C -0.1265(5) -0.2602(8) 0.3477(4) 0.0684(18) Uani 1 1 d .
H24A H -0.1961 -0.3347 0.3528 0.103 Uiso 1 1 calc R
H24B H -0.0550 -0.3206 0.3681 0.103 Uiso 1 1 calc R
H24C H -0.1174 -0.2301 0.2906 0.103 Uiso 1 1 calc R
O7 O 0.3141(3) 0.3805(5) 0.1194(2) 0.0573(10) Uani 1 1 d D
H7A H 0.279(4) 0.275(3) 0.127(3) 0.050 Uiso 1 1 d D
H7B H 0.281(4) 0.424(5) 0.0724(17) 0.050 Uiso 1 1 d D
O8 O 0.2192(4) 0.5484(7) -0.0227(2) 0.0799(12) Uani 1 1 d D
H8A H 0.230(4) 0.662(2) -0.035(3) 0.050 Uiso 1 1 d D
H8B H 0.158(3) 0.510(4) -0.057(2) 0.050 Uiso 1 1 d D
O9 O -0.0488(4) 0.9490(6) 0.1416(3) 0.0719(13) Uani 1 1 d D
H9A H 0.0320(11) 0.951(5) 0.138(3) 0.050 Uiso 1 1 d D
H9B H -0.069(3) 0.842(3) 0.160(3) 0.050 Uiso 1 1 d D

loop_
_atom_site_aniso_label
_atom_site_aniso_U_11
_atom_site_aniso_U_22
_atom_site_aniso_U_33
_atom_site_aniso_U_23
_atom_site_aniso_U_13
_atom_site_aniso_U_12
Cu1 0.0365(3) 0.0288(3) 0.0432(4) 0.0069(3) -0.0033(3) -0.0053(3)
O1 0.0287(17) 0.0322(19) 0.042(2) 0.0088(17) -0.0079(15) -0.0049(15)
O2 0.047(2) 0.033(2) 0.067(3) 0.0101(18) -0.0115(19) -0.0028(17)
O3 0.061(2) 0.032(2) 0.079(3) 0.015(2) -0.004(2) 0.002(2)
N1 0.033(2) 0.028(2) 0.040(2) 0.003(2) 0.0024(17) -0.0006(19)
C1 0.031(3) 0.035(3) 0.027(3) -0.002(2) 0.003(2) 0.001(2)
C2 0.032(3) 0.046(3) 0.037(3) -0.002(3) 0.004(2) 0.006(2)
C3 0.038(3) 0.060(4) 0.045(3) 0.007(3) 0.000(2) 0.009(3)
C4 0.033(3) 0.075(4) 0.039(3) 0.002(3) -0.006(3) 0.002(3)
C5 0.031(3) 0.058(4) 0.039(3) 0.002(3) -0.001(2) -0.014(2)
C6 0.039(3) 0.041(3) 0.033(3) 0.001(2) 0.003(2) -0.004(2)
C7 0.046(3) 0.045(4) 0.043(3) -0.007(3) -0.003(2) -0.015(3)
C8 0.043(3) 0.026(3) 0.052(3) 0.002(3) 0.009(3) -0.002(2)
C9 0.047(3) 0.031(3) 0.055(4) 0.005(3) 0.003(3) -0.001(3)
C10 0.052(4) 0.049(4) 0.061(4) 0.011(3) 0.012(3) -0.004(3)
C11 0.045(3) 0.085(5) 0.105(5) 0.014(4) 0.007(3) -0.022(4)
C12 0.083(5) 0.101(6) 0.052(4) 0.026(4) 0.018(4) -0.002(4)
Cu2 0.0302(3) 0.0307(3) 0.0449(4) 0.0093(3) -0.0018(3) -0.0027(3)
O4 0.0336(18) 0.036(2) 0.043(2) 0.0108(17) -0.0107(16) -0.0066(16)
O5 0.0314(17) 0.035(2) 0.054(2) 0.0153(19) 0.0011(16) 0.0027(17)
O6 0.042(2) 0.075(3) 0.090(3) 0.050(3) -0.007(2) -0.004(2)
N2 0.032(2) 0.026(2) 0.035(2) -0.0014(18) -0.0009(18) 0.0025(17)
C13 0.041(3) 0.024(3) 0.035(3) -0.002(2) -0.007(2) 0.000(2)
C14 0.047(3) 0.048(4) 0.045(3) 0.007(3) -0.001(3) 0.001(3)
C15 0.078(4) 0.050(4) 0.044(3) 0.006(3) -0.023(3) 0.010(4)
C16 0.049(4) 0.052(4) 0.067(4) 0.001(3) -0.029(3) 0.008(3)
C17 0.032(3) 0.038(3) 0.073(4) -0.007(3) -0.006(3) 0.004(2)
C18 0.035(3) 0.028(3) 0.036(3) -0.001(2) -0.008(2) 0.004(2)
C19 0.034(3) 0.030(3) 0.053(4) 0.000(2) 0.001(2) 0.007(2)
C20 0.037(2) 0.031(3) 0.031(3) 0.000(3) -0.002(2) 0.000(2)
C21 0.039(3) 0.033(3) 0.047(3) 0.009(3) -0.004(3) -0.006(2)
C22 0.029(3) 0.034(3) 0.046(3) 0.004(2) 0.003(2) -0.003(2)
C23 0.052(3) 0.059(4) 0.061(4) 0.021(3) 0.013(3) -0.003(3)
C24 0.078(4) 0.047(4) 0.081(5) -0.016(4) 0.012(3) -0.026(3)
O7 0.075(3) 0.044(2) 0.053(3) 0.002(2) 0.010(2) -0.003(2)
O8 0.102(3) 0.073(3) 0.065(3) 0.009(3) -0.011(2) -0.029(3)
O9 0.066(3) 0.070(3) 0.080(3) -0.011(3) -0.005(3) 0.020(2)

loop_
_atom_type_symbol
_atom_type_description
_atom_type_scat_dispersion_real
_atom_type_scat_dispersion_imag
_atom_type_scat_source
C C 0.0033 0.0016 'International Tables Vol C Tables 4.2.6.8 and 6.1.1.4'
H H 0.0000 0.0000 'International Tables Vol C Tables 4.2.6.8 and 6.1.1.4'
N N 0.0061 0.0033 'International Tables Vol C Tables 4.2.6.8 and 6.1.1.4'
O O 0.0106 0.0060 'International Tables Vol C Tables 4.2.6.8 and 6.1.1.4'
Cu Cu 0.3201 1.2651 'International Tables Vol C Tables 4.2.6.8 and 6.1.1.4'

loop_
_geom_angle_atom_site_label_1
_geom_angle_atom_site_label_2
_geom_angle_atom_site_label_3
_geom_angle
O2 Cu1 O4 99.07(14)
O2 Cu1 O1 164.40(16)
O4 Cu1 O1 78.52(12)
O2 Cu1 N1 85.01(14)
O4 Cu1 N1 168.62(15)
O1 Cu1 N1 94.68(14)
O2 Cu1 O7 104.03(15)
O4 Cu1 O7 93.90(14)
O1 Cu1 O7 91.54(14)
N1 Cu1 O7 95.41(14)
O2 Cu1 Cu2 137.05(10)
O4 Cu1 Cu2 38.79(9)
O1 Cu1 Cu2 39.99(8)
N1 Cu1 Cu2 134.56(11)
O7 Cu1 Cu2 90.05(10)
C1 O1 Cu2 134.6(3)
C1 O1 Cu1 125.5(3)
Cu2 O1 Cu1 99.89(12)
C9 O2 Cu1 115.8(3)
C7 N1 C8 113.3(4)
C7 N1 Cu1 108.6(3)
C8 N1 Cu1 110.3(3)
O1 C1 C2 120.5(4)
O1 C1 C6 120.2(4)
C2 C1 C6 119.3(4)
C1 C2 C3 120.7(5)
C4 C3 C2 120.1(5)
C5 C4 C3 119.3(4)
C4 C5 C6 122.1(5)
C1 C6 C5 118.3(5)
C1 C6 C7 122.8(4)
C5 C6 C7 118.8(4)
N1 C7 C6 111.7(4)
N1 C8 C9 109.8(4)
N1 C8 C10 112.2(4)
C9 C8 C10 113.3(4)
O3 C9 O2 123.4(5)
O3 C9 C8 118.3(5)
O2 C9 C8 118.4(5)
C12 C10 C11 112.1(5)
C12 C10 C8 112.0(5)
C11 C10 C8 110.9(5)
O5 Cu2 O4 176.32(15)
O5 Cu2 O1 103.47(13)
O4 Cu2 O1 78.86(13)
O5 Cu2 N2 84.42(14)
O4 Cu2 N2 94.20(14)
O1 Cu2 N2 161.39(15)
O5 Cu2 Cu1 142.95(9)
O4 Cu2 Cu1 39.00(9)
O1 Cu2 Cu1 40.11(9)
N2 Cu2 Cu1 132.17(11)
C13 O4 Cu2 124.0(3)
C13 O4 Cu1 133.4(3)
Cu2 O4 Cu1 102.21(13)
C21 O5 Cu2 114.8(3)
C20 N2 C19 113.7(4)
C20 N2 Cu2 106.9(2)
C19 N2 Cu2 111.2(3)
O4 C13 C18 120.1(4)
O4 C13 C14 119.1(5)
C18 C13 C14 120.8(4)
C15 C14 C13 118.9(5)
C16 C15 C14 120.4(5)
C17 C16 C15 119.6(5)
C16 C17 C18 122.0(5)
C13 C18 C17 118.2(5)
C13 C18 C19 121.2(4)
C17 C18 C19 120.6(5)
C18 C19 N2 112.0(4)
N2 C20 C22 113.7(3)
N2 C20 C21 107.7(4)
C22 C20 C21 115.4(4)
O6 C21 O5 124.1(5)
O6 C21 C20 119.6(5)
O5 C21 C20 116.3(4)
C23 C22 C24 112.9(4)
C23 C22 C20 111.8(4)
C24 C22 C20 112.4(4)

loop_
_geom_bond_atom_site_label_1
_geom_bond_atom_site_label_2
_geom_bond_distance
Cu1 O2 1.945(3)
Cu1 O4 1.947(3)
Cu1 O1 1.977(3)
Cu1 N1 1.990(4)
Cu1 O7 2.310(4)
Cu1 Cu2 3.0229(8)
O1 C1 1.359(5)
O1 Cu2 1.972(3)
O2 C9 1.262(6)
O3 C9 1.253(6)
N1 C7 1.492(6)
N1 C8 1.499(6)
C1 C2 1.390(7)
C1 C6 1.391(6)
C2 C3 1.399(6)
C3 C4 1.373(7)
C4 C5 1.365(7)
C5 C6 1.411(6)
C6 C7 1.499(7)
C8 C9 1.530(6)
C8 C10 1.551(7)
C10 C12 1.509(8)
C10 C11 1.538(7)
Cu2 O5 1.907(3)
Cu2 O4 1.937(3)
Cu2 N2 1.976(4)
O4 C13 1.370(5)
O5 C21 1.283(5)
O6 C21 1.220(6)
N2 C20 1.488(6)
N2 C19 1.493(5)
C13 C18 1.385(6)
C13 C14 1.402(7)
C14 C15 1.397(6)
C15 C16 1.383(8)
C16 C17 1.364(7)
C17 C18 1.395(6)
C18 C19 1.491(7)
C20 C22 1.530(6)
C20 C21 1.549(6)
C22 C23 1.519(6)
C22 C24 1.520(7)
